data_7031554
loop_
_publ_author_name
'Yu, Tanlai'
'Zhang, Lin'
'Shen, Junju'
'Fu, Yangbo'
'Fu, Yunlong'

_publ_section_title
;
 Hydrogen bonds and steric effects induced structural modulation of three
 layered iodoplumbate hybrids from nonperovskite to perovskite structure.
;
_journal_issue 34
_journal_name_full 'Dalton transactions (Cambridge, England : 2003)'
_journal_page_first 13115
_journal_paper_doi 10.1039/c4dt01181c
_journal_volume 43
_journal_year 2014
_chemical_formula_moiety 'Pb5 I18, 4(C7 H20 N2)'
_chemical_formula_sum 'C28 H80 I18 N8 Pb5'
_chemical_formula_weight 3849.15
_chemical_name_systematic
; 
 ? 
;
_space_group_IT_number 2
_symmetry_cell_setting triclinic
_symmetry_space_group_name_Hall '-P 1'
_symmetry_space_group_name_H-M 'P -1'
_atom_sites_solution_hydrogens geom
_atom_sites_solution_primary direct
_atom_sites_solution_secondary difmap
_audit_creation_method SHELXL-97
_cell_angle_alpha 85.377(4)
_cell_angle_beta 88.212(3)
_cell_angle_gamma 78.755(4)
_cell_formula_units_Z 1
_cell_length_a 8.7958(3)
_cell_length_b 12.3844(6)
_cell_length_c 18.7377(10)
_cell_measurement_reflns_used 5226
_cell_measurement_temperature 293(2)
_cell_measurement_theta_max 28.7570
_cell_measurement_theta_min 2.8510
_cell_volume 1995.16(16)
_computing_cell_refinement
;
CrysAlisPro, Agilent Technologies,
Version 1.171.36.28 (release 01-02-2013 CrysAlis171 .NET)
(compiled Feb  1 2013,16:14:44)
;
_computing_data_collection
;
CrysAlisPro, Agilent Technologies,
Version 1.171.36.28 (release 01-02-2013 CrysAlis171 .NET)
(compiled Feb  1 2013,16:14:44)
;
_computing_data_reduction
;
CrysAlisPro, Agilent Technologies,
Version 1.171.36.28 (release 01-02-2013 CrysAlis171 .NET)
(compiled Feb  1 2013,16:14:44)
;
_computing_structure_refinement 'SHELXL-97 (Sheldrick, 1997)'
_computing_structure_solution 'SHELXS-97 (Sheldrick, 1990)'
_diffrn_ambient_temperature 293(2)
_diffrn_detector_area_resol_mean 16.0710
_diffrn_measured_fraction_theta_full 0.999
_diffrn_measured_fraction_theta_max 0.999
_diffrn_measurement_device_type 'Xcalibur, Eos, Gemini'
_diffrn_measurement_method '\w scans'
_diffrn_radiation_monochromator graphite
_diffrn_radiation_source 'fine-focus sealed tube'
_diffrn_radiation_type MoK\a
_diffrn_radiation_wavelength 0.71073
_diffrn_reflns_av_R_equivalents 0.0340
_diffrn_reflns_av_sigmaI/netI 0.0535
_diffrn_reflns_limit_h_max 10
_diffrn_reflns_limit_h_min -10
_diffrn_reflns_limit_k_max 15
_diffrn_reflns_limit_k_min -12
_diffrn_reflns_limit_l_max 23
_diffrn_reflns_limit_l_min -23
_diffrn_reflns_number 16218
_diffrn_reflns_theta_full 26.00
_diffrn_reflns_theta_max 26.00
_diffrn_reflns_theta_min 2.59
_exptl_absorpt_coefficient_mu 17.501
_exptl_absorpt_correction_T_max 0.2735
_exptl_absorpt_correction_T_min 0.1276
_exptl_absorpt_correction_type multi-scan
_exptl_absorpt_process_details
;
CrysAlisPro, Agilent Technologies,
Version 1.171.36.28 (release 01-02-2013 CrysAlis171 .NET)
(compiled Feb  1 2013,16:14:44)
Empirical absorption correction using spherical harmonics,
 implemented in SCALE3 ABSPACK scaling algorithm.
;
_exptl_crystal_colour yellow
_exptl_crystal_density_diffrn 3.204
_exptl_crystal_density_method 'not measured'
_exptl_crystal_description Prismatic
_exptl_crystal_F_000 1668
_exptl_crystal_size_max 0.20
_exptl_crystal_size_mid 0.16
_exptl_crystal_size_min 0.10
_refine_diff_density_max 1.731
_refine_diff_density_min -1.479
_refine_diff_density_rms 0.211
_refine_ls_extinction_method none
_refine_ls_goodness_of_fit_ref 1.032
_refine_ls_hydrogen_treatment mixed
_refine_ls_matrix_type full
_refine_ls_number_parameters 274
_refine_ls_number_reflns 7821
_refine_ls_number_restraints 129
_refine_ls_restrained_S_all 1.049
_refine_ls_R_factor_all 0.0562
_refine_ls_R_factor_gt 0.0378
_refine_ls_shift/su_max 0.024
_refine_ls_shift/su_mean 0.000
_refine_ls_structure_factor_coef Fsqd
_refine_ls_weighting_details 'calc w=1/[\s^2^(Fo^2^)+(0.0287P)^2^+0.0000P] where P=(Fo^2^+2Fc^2^)/3'
_refine_ls_weighting_scheme calc
_refine_ls_wR_factor_gt 0.0746
_refine_ls_wR_factor_ref 0.0822
_reflns_number_gt 6037
_reflns_number_total 7821
_reflns_threshold_expression >2sigma(I)
_cod_data_source_file c4dt01181c2.cif
_cod_data_source_block compound2
_cod_depositor_comments 'Adding full bibliography for 7031553--7031555.cif.'
_cod_original_sg_symbol_H-M P-1
_cod_database_code 7031554

loop_
_symmetry_equiv_pos_as_xyz
'x, y, z'
'-x, -y, -z'

loop_
_atom_site_label
_atom_site_type_symbol
_atom_site_fract_x
_atom_site_fract_y
_atom_site_fract_z
_atom_site_U_iso_or_equiv
_atom_site_adp_type
_atom_site_occupancy
_atom_site_symmetry_multiplicity
_atom_site_calc_flag
_atom_site_refinement_flags
Pb1 Pb 0.0000 0.5000 0.5000 0.03335(5) Uani 1 2 d SU
Pb2 Pb 0.574333(12) 0.296397(11) 0.301944(6) 0.03766(3) Uani 1 1 d U
Pb3 Pb 0.543122(13) 0.364185(12) 0.084471(7) 0.04614(4) Uani 1 1 d U
I1 I -0.16374(2) 0.37492(2) 0.392154(13) 0.05472(7) Uani 1 1 d U
I2 I 0.31995(2) 0.41568(2) 0.420190(11) 0.05098(7) Uani 1 1 d U
I3 I -0.06990(3) 0.70725(2) 0.379477(13) 0.05666(8) Uani 1 1 d U
I4 I 0.62608(3) 0.06404(2) 0.378903(14) 0.06302(8) Uani 1 1 d U
I5 I 0.47982(2) 0.55943(2) 0.215910(12) 0.05025(7) Uani 1 1 d U
I6 I 0.82929(2) 0.24151(2) 0.184823(12) 0.05613(8) Uani 1 1 d U
I7 I 0.31717(2) 0.24909(2) 0.200735(13) 0.05963(8) Uani 1 1 d U
I8 I 0.58400(3) 0.17582(2) -0.013941(15) 0.07447(9) Uani 1 1 d U
I9 I 0.23593(2) 0.51224(2) 0.013665(12) 0.05328(7) Uani 1 1 d U
C1 C 0.9603(4) 0.5487(3) 0.1928(2) 0.0663(12) Uani 1 1 d U
H1D H 0.8608 0.5408 0.2141 0.080 Uiso 1 1 calc R
H1E H 0.9793 0.5030 0.1525 0.080 Uiso 1 1 calc R
C2 C 0.9539(3) 0.6687(3) 0.16598(17) 0.0509(10) Uani 1 1 d U
H2A H 0.9479 0.7139 0.2063 0.061 Uiso 1 1 calc R
H2B H 1.0471 0.6757 0.1384 0.061 Uiso 1 1 calc R
C3 C 0.8133(3) 0.7072(3) 0.11983(19) 0.0577(10) Uani 1 1 d U
H3D H 0.8164 0.6553 0.0835 0.069 Uiso 1 1 calc R
H3E H 0.7220 0.7033 0.1496 0.069 Uiso 1 1 calc R
C4 C 0.9146(5) 0.8134(4) 0.0234(2) 0.1201(15) Uani 1 1 d DU
H4A H 1.0103 0.8256 0.0427 0.144 Uiso 1 1 calc R
H4B H 0.9351 0.7398 0.0066 0.144 Uiso 1 1 calc R
C5 C 0.8742(5) 0.8906(4) -0.0364(2) 0.1136(16) Uani 1 1 d DU
H5A H 0.7764 0.8827 -0.0545 0.170 Uiso 1 1 calc R
H5B H 0.9526 0.8773 -0.0731 0.170 Uiso 1 1 calc R
H5C H 0.8663 0.9642 -0.0219 0.170 Uiso 1 1 calc R
C6 C 0.7901(5) 0.9070(4) 0.1271(3) 0.1026(13) Uani 1 1 d U
H6A H 0.7809 0.9743 0.0959 0.123 Uiso 1 1 calc R
H6B H 0.8877 0.8966 0.1519 0.123 Uiso 1 1 calc R
C7 C 0.6626(6) 0.9203(5) 0.1802(3) 0.1393(17) Uani 1 1 d U
H7A H 0.5682 0.9563 0.1571 0.209 Uiso 1 1 calc R
H7B H 0.6855 0.9642 0.2169 0.209 Uiso 1 1 calc R
H7C H 0.6507 0.8490 0.2012 0.209 Uiso 1 1 calc R
C8 C 0.4292(5) 0.7145(4) 0.4206(2) 0.0944(16) Uani 1 1 d U
H8A H 0.3370 0.6835 0.4304 0.113 Uiso 1 1 calc R
H8B H 0.4607 0.7375 0.4652 0.113 Uiso 1 1 calc R
C9 C 0.3917(5) 0.8108(3) 0.3699(2) 0.0811(15) Uani 1 1 d U
H9A H 0.3583 0.7889 0.3253 0.097 Uiso 1 1 calc R
H9B H 0.4831 0.8427 0.3599 0.097 Uiso 1 1 calc R
C10 C 0.2643(4) 0.8954(3) 0.4004(2) 0.0790(13) Uani 1 1 d U
H10A H 0.1689 0.8669 0.4040 0.095 Uiso 1 1 calc R
H10B H 0.2915 0.9089 0.4482 0.095 Uiso 1 1 calc R
C11 C 0.2485(5) 0.9814(5) 0.2716(3) 0.1536(7) Uani 1 1 d DU
H11A H 0.2522 1.0508 0.2442 0.184 Uiso 1 1 calc R
H11B H 0.3417 0.9288 0.2607 0.184 Uiso 1 1 calc R
C12 C 0.1193(5) 0.9425(5) 0.2535(3) 0.1369(9) Uani 1 1 d DU
H12A H 0.0284 0.9855 0.2743 0.205 Uiso 1 1 calc R
H12B H 0.1292 0.8666 0.2713 0.205 Uiso 1 1 calc R
H12C H 0.1103 0.9483 0.2023 0.205 Uiso 1 1 calc R
C13 C 0.1285(6) 1.0844(5) 0.3726(3) 0.1165(12) Uani 1 1 d U
H13A H 0.0274 1.0648 0.3702 0.140 Uiso 1 1 calc R
H13B H 0.1313 1.1479 0.3390 0.140 Uiso 1 1 calc R
C14 C 0.1545(6) 1.1116(5) 0.4448(3) 0.1221(13) Uani 1 1 d U
H14A H 0.2498 1.0672 0.4623 0.183 Uiso 1 1 calc R
H14B H 0.0702 1.0974 0.4756 0.183 Uiso 1 1 calc R
H14C H 0.1605 1.1883 0.4441 0.183 Uiso 1 1 calc R
N1 N 1.0837(3) 0.5095(3) 0.24650(16) 0.0701(11) Uani 1 1 d U
H1A H 1.1737 0.5229 0.2286 0.105 Uiso 1 1 calc R
H1B H 1.0916 0.4373 0.2570 0.105 Uiso 1 1 calc R
H1C H 1.0597 0.5449 0.2860 0.105 Uiso 1 1 calc R
N2 N 0.7938(3) 0.8168(3) 0.08433(15) 0.0654(9) Uani 1 1 d DU
H2C H 0.7000 0.8290 0.0628 0.078 Uiso 1 1 calc R
N3 N 0.5527(3) 0.6292(2) 0.39477(15) 0.0573(10) Uani 1 1 d U
H3A H 0.5314 0.6152 0.3507 0.086 Uiso 1 1 calc R
H3B H 0.5595 0.5679 0.4237 0.086 Uiso 1 1 calc R
H3C H 0.6423 0.6524 0.3942 0.086 Uiso 1 1 calc R
N4 N 0.2396(3) 0.9991(3) 0.3553(2) 0.0875(11) Uani 1 1 d U
H4C H 0.3279 1.0247 0.3619 0.105 Uiso 1 1 calc R

loop_
_atom_site_aniso_label
_atom_site_aniso_U_11
_atom_site_aniso_U_22
_atom_site_aniso_U_33
_atom_site_aniso_U_23
_atom_site_aniso_U_13
_atom_site_aniso_U_12
Pb1 0.02884(7) 0.03872(9) 0.03299(8) -0.00782(7) -0.00005(6) -0.00574(6)
Pb2 0.03185(5) 0.04459(7) 0.03731(6) -0.00968(6) -0.00006(5) -0.00666(5)
Pb3 0.03937(6) 0.05648(8) 0.04154(6) -0.00624(6) -0.00414(5) -0.00516(6)
I1 0.04505(10) 0.04779(13) 0.07304(14) -0.02266(11) -0.02200(10) -0.00257(9)
I2 0.03571(9) 0.06778(16) 0.04641(11) -0.01161(12) 0.01018(9) -0.00125(10)
I3 0.06965(13) 0.04595(13) 0.05417(13) 0.00040(12) -0.00119(11) -0.01231(11)
I4 0.06232(12) 0.05183(14) 0.07564(16) 0.01034(13) -0.01696(12) -0.01646(10)
I5 0.05308(11) 0.05359(13) 0.04574(12) -0.00161(11) 0.00144(10) -0.01560(9)
I6 0.03589(10) 0.07927(18) 0.04624(12) -0.00977(13) 0.00335(9) 0.00747(11)
I7 0.04288(10) 0.07521(16) 0.06676(14) -0.01663(13) -0.00847(10) -0.02028(10)
I8 0.06304(13) 0.07366(18) 0.08653(17) -0.03303(15) -0.02110(13) 0.00130(13)
I9 0.03673(10) 0.06597(16) 0.05559(13) -0.00907(12) -0.00120(9) -0.00424(10)
C1 0.0565(18) 0.060(2) 0.085(2) -0.0157(19) -0.0006(16) -0.0129(16)
C2 0.0476(15) 0.0626(19) 0.0430(17) -0.0080(15) 0.0060(13) -0.0115(15)
C3 0.0513(16) 0.0693(17) 0.0584(19) -0.0097(16) -0.0045(14) -0.0238(14)
C4 0.103(2) 0.131(3) 0.120(2) 0.0247(18) 0.0176(17) -0.026(2)
C5 0.119(3) 0.131(3) 0.091(2) -0.007(2) 0.017(2) -0.029(2)
C6 0.104(2) 0.0836(19) 0.123(2) -0.0076(18) -0.0367(17) -0.0207(19)
C7 0.160(3) 0.149(3) 0.112(2) -0.041(2) -0.016(2) -0.021(2)
C8 0.104(3) 0.063(2) 0.094(3) -0.010(2) -0.015(2) 0.041(2)
C9 0.097(3) 0.055(2) 0.085(3) -0.011(2) -0.010(2) 0.0026(18)
C10 0.063(2) 0.0491(19) 0.119(3) -0.0132(19) -0.028(2) 0.0106(17)
C11 0.1819(4) 0.1437(12) 0.1404(18) -0.0061(11) -0.0009(7) -0.0461(4)
C12 0.1406(5) 0.1380(15) 0.118(2) 0.0214(13) -0.0266(9) -0.0026(5)
C13 0.120(2) 0.0867(19) 0.1252(18) 0.0166(17) -0.0040(18) 0.0136(17)
C14 0.130(2) 0.094(2) 0.1308(19) -0.0069(17) -0.0296(19) 0.0099(19)
N1 0.0648(17) 0.067(2) 0.0696(19) -0.0057(17) 0.0096(14) 0.0063(16)
N2 0.0532(13) 0.0717(16) 0.0755(17) 0.0139(13) -0.0176(12) -0.0280(12)
N3 0.0525(15) 0.0535(18) 0.0600(17) -0.0071(16) -0.0109(13) 0.0073(13)
N4 0.0630(17) 0.0628(18) 0.134(2) 0.0076(16) 0.0013(17) -0.0114(14)

loop_
_atom_type_symbol
_atom_type_description
_atom_type_scat_dispersion_real
_atom_type_scat_dispersion_imag
_atom_type_scat_source
C C 0.0033 0.0016 'International Tables Vol C Tables 4.2.6.8 and 6.1.1.4'
H H 0.0000 0.0000 'International Tables Vol C Tables 4.2.6.8 and 6.1.1.4'
N N 0.0061 0.0033 'International Tables Vol C Tables 4.2.6.8 and 6.1.1.4'
I I -0.4742 1.8119 'International Tables Vol C Tables 4.2.6.8 and 6.1.1.4'
Pb Pb -3.3944 10.1111 'International Tables Vol C Tables 4.2.6.8 and 6.1.1.4'

loop_
_geom_angle_atom_site_label_1
_geom_angle_atom_site_label_2
_geom_angle_atom_site_label_3
_geom_angle
_geom_angle_site_symmetry_1
_geom_angle_site_symmetry_3
I2 Pb1 I2 180.0 2_566 .
I2 Pb1 I1 88.434(7) 2_566 2_566
I2 Pb1 I1 91.566(7) . 2_566
I2 Pb1 I1 91.566(7) 2_566 .
I2 Pb1 I1 88.434(7) . .
I1 Pb1 I1 180.0 2_566 .
I2 Pb1 I3 91.173(7) 2_566 .
I2 Pb1 I3 88.827(7) . .
I1 Pb1 I3 95.222(7) 2_566 .
I1 Pb1 I3 84.778(7) . .
I2 Pb1 I3 88.827(7) 2_566 2_566
I2 Pb1 I3 91.173(7) . 2_566
I1 Pb1 I3 84.778(7) 2_566 2_566
I1 Pb1 I3 95.222(7) . 2_566
I3 Pb1 I3 180.0 . 2_566
I4 Pb2 I6 96.060(8) . .
I4 Pb2 I7 93.647(9) . .
I6 Pb2 I7 91.393(7) . .
I4 Pb2 I1 93.862(8) . 1_655
I6 Pb2 I1 86.515(7) . 1_655
I7 Pb2 I1 172.378(8) . 1_655
I4 Pb2 I2 96.189(8) . .
I6 Pb2 I2 166.209(8) . .
I7 Pb2 I2 94.128(7) . .
I1 Pb2 I2 86.362(7) 1_655 .
I4 Pb2 I5 174.788(7) . .
I6 Pb2 I5 87.609(8) . .
I7 Pb2 I5 82.540(8) . .
I1 Pb2 I5 90.046(8) 1_655 .
I2 Pb2 I5 80.603(7) . .
I8 Pb3 I9 91.614(9) . 2_665
I8 Pb3 I9 97.786(8) . .
I9 Pb3 I9 92.696(7) 2_665 .
I8 Pb3 I6 93.022(8) . .
I9 Pb3 I6 91.616(7) 2_665 .
I9 Pb3 I6 168.240(8) . .
I8 Pb3 I7 93.741(9) . .
I9 Pb3 I7 174.305(8) 2_665 .
I9 Pb3 I7 88.502(7) . .
I6 Pb3 I7 86.171(7) . .
I8 Pb3 I5 172.667(8) . .
I9 Pb3 I5 95.293(8) 2_665 .
I9 Pb3 I5 84.368(7) . .
I6 Pb3 I5 84.344(7) . .
I7 Pb3 I5 79.276(7) . .
Pb1 I1 Pb2 162.051(8) . 1_455
Pb1 I2 Pb2 160.651(9) . .
Pb2 I5 Pb3 71.454(7) . .
Pb2 I6 Pb3 80.416(7) . .
Pb2 I7 Pb3 78.308(7) . .
Pb3 I9 Pb3 87.304(7) 2_665 .
N1 C1 C2 112.0(3) . .
N1 C1 H1D 109.2 . .
C2 C1 H1D 109.2 . .
N1 C1 H1E 109.2 . .
C2 C1 H1E 109.2 . .
H1D C1 H1E 107.9 . .
C3 C2 C1 109.0(3) . .
C3 C2 H2A 109.9 . .
C1 C2 H2A 109.9 . .
C3 C2 H2B 109.9 . .
C1 C2 H2B 109.9 . .
H2A C2 H2B 108.3 . .
N2 C3 C2 117.4(3) . .
N2 C3 H3D 108.0 . .
C2 C3 H3D 108.0 . .
N2 C3 H3E 108.0 . .
C2 C3 H3E 108.0 . .
H3D C3 H3E 107.2 . .
C5 C4 N2 116.0(3) . .
C5 C4 H4A 108.3 . .
N2 C4 H4A 108.3 . .
C5 C4 H4B 108.3 . .
N2 C4 H4B 108.3 . .
H4A C4 H4B 107.4 . .
C4 C5 H5A 109.5 . .
C4 C5 H5B 109.5 . .
H5A C5 H5B 109.5 . .
C4 C5 H5C 109.5 . .
H5A C5 H5C 109.5 . .
H5B C5 H5C 109.5 . .
N2 C6 C7 113.8(4) . .
N2 C6 H6A 108.8 . .
C7 C6 H6A 108.8 . .
N2 C6 H6B 108.8 . .
C7 C6 H6B 108.8 . .
H6A C6 H6B 107.7 . .
C6 C7 H7A 109.5 . .
C6 C7 H7B 109.5 . .
H7A C7 H7B 109.5 . .
C6 C7 H7C 109.5 . .
H7A C7 H7C 109.5 . .
H7B C7 H7C 109.5 . .
C9 C8 N3 113.0(3) . .
C9 C8 H8A 109.0 . .
N3 C8 H8A 109.0 . .
C9 C8 H8B 109.0 . .
N3 C8 H8B 109.0 . .
H8A C8 H8B 107.8 . .
C8 C9 C10 110.0(4) . .
C8 C9 H9A 109.7 . .
C10 C9 H9A 109.7 . .
C8 C9 H9B 109.7 . .
C10 C9 H9B 109.7 . .
H9A C9 H9B 108.2 . .
N4 C10 C9 111.1(3) . .
N4 C10 H10A 109.4 . .
C9 C10 H10A 109.4 . .
N4 C10 H10B 109.4 . .
C9 C10 H10B 109.4 . .
H10A C10 H10B 108.0 . .
C12 C11 N4 108.8(4) . .
C12 C11 H11A 109.9 . .
N4 C11 H11A 109.9 . .
C12 C11 H11B 109.9 . .
N4 C11 H11B 109.9 . .
H11A C11 H11B 108.3 . .
C11 C12 H12A 109.5 . .
C11 C12 H12B 109.5 . .
H12A C12 H12B 109.5 . .
C11 C12 H12C 109.5 . .
H12A C12 H12C 109.5 . .
H12B C12 H12C 109.5 . .
N4 C13 C14 109.1(4) . .
N4 C13 H13A 109.9 . .
C14 C13 H13A 109.9 . .
N4 C13 H13B 109.9 . .
C14 C13 H13B 109.9 . .
H13A C13 H13B 108.3 . .
C13 C14 H14A 109.5 . .
C13 C14 H14B 109.5 . .
H14A C14 H14B 109.5 . .
C13 C14 H14C 109.5 . .
H14A C14 H14C 109.5 . .
H14B C14 H14C 109.5 . .
C1 N1 H1A 109.5 . .
C1 N1 H1B 109.5 . .
H1A N1 H1B 109.5 . .
C1 N1 H1C 109.5 . .
H1A N1 H1C 109.5 . .
H1B N1 H1C 109.5 . .
C6 N2 C3 118.1(3) . .
C6 N2 C4 112.7(3) . .
C3 N2 C4 107.5(3) . .
C6 N2 H2C 105.9 . .
C3 N2 H2C 105.9 . .
C4 N2 H2C 105.9 . .
C8 N3 H3A 109.5 . .
C8 N3 H3B 109.5 . .
H3A N3 H3B 109.5 . .
C8 N3 H3C 109.5 . .
H3A N3 H3C 109.5 . .
H3B N3 H3C 109.5 . .
C13 N4 C10 120.3(4) . .
C13 N4 C11 113.3(4) . .
C10 N4 C11 113.1(4) . .
C13 N4 H4C 102.4 . .
C10 N4 H4C 102.4 . .
C11 N4 H4C 102.4 . .

loop_
_geom_bond_atom_site_label_1
_geom_bond_atom_site_label_2
_geom_bond_distance
_geom_bond_site_symmetry_2
Pb1 I2 3.1764(2) 2_566
Pb1 I2 3.1764(2) .
Pb1 I1 3.1802(3) 2_566
Pb1 I1 3.1802(3) .
Pb1 I3 3.2561(3) .
Pb1 I3 3.2561(3) 2_566
Pb2 I4 3.0706(3) .
Pb2 I6 3.1058(3) .
Pb2 I7 3.1654(3) .
Pb2 I1 3.2392(3) 1_655
Pb2 I2 3.3207(3) .
Pb2 I5 3.4759(3) .
Pb3 I8 3.0490(4) .
Pb3 I9 3.1597(3) 2_665
Pb3 I9 3.2128(3) .
Pb3 I6 3.2439(3) .
Pb3 I7 3.3259(3) .
Pb3 I5 3.5456(3) .
I1 Pb2 3.2392(3) 1_455
I9 Pb3 3.1597(3) 2_665
C1 N1 1.487(4) .
C1 C2 1.520(5) .
C1 H1D 0.9700 .
C1 H1E 0.9700 .
C2 C3 1.508(4) .
C2 H2A 0.9700 .
C2 H2B 0.9700 .
C3 N2 1.444(5) .
C3 H3D 0.9700 .
C3 H3E 0.9700 .
C4 C5 1.419(6) .
C4 N2 1.533(5) .
C4 H4A 0.9700 .
C4 H4B 0.9700 .
C5 H5A 0.9600 .
C5 H5B 0.9600 .
C5 H5C 0.9600 .
C6 N2 1.421(6) .
C6 C7 1.470(7) .
C6 H6A 0.9700 .
C6 H6B 0.9700 .
C7 H7A 0.9600 .
C7 H7B 0.9600 .
C7 H7C 0.9600 .
C8 C9 1.455(6) .
C8 N3 1.460(5) .
C8 H8A 0.9700 .
C8 H8B 0.9700 .
C9 C10 1.509(5) .
C9 H9A 0.9700 .
C9 H9B 0.9700 .
C10 N4 1.462(5) .
C10 H10A 0.9700 .
C10 H10B 0.9700 .
C11 C12 1.380(7) .
C11 N4 1.599(7) .
C11 H11A 0.9700 .
C11 H11B 0.9700 .
C12 H12A 0.9600 .
C12 H12B 0.9600 .
C12 H12C 0.9600 .
C13 N4 1.344(6) .
C13 C14 1.456(8) .
C13 H13A 0.9700 .
C13 H13B 0.9700 .
C14 H14A 0.9600 .
C14 H14B 0.9600 .
C14 H14C 0.9600 .
N1 H1A 0.8900 .
N1 H1B 0.8900 .
N1 H1C 0.8900 .
N2 H2C 0.9100 .
N3 H3A 0.8900 .
N3 H3B 0.8900 .
N3 H3C 0.8900 .
N4 H4C 0.9100 .

loop_
_geom_hbond_atom_site_label_D
_geom_hbond_atom_site_label_H
_geom_hbond_atom_site_label_A
_geom_hbond_distance_DH
_geom_hbond_distance_HA
_geom_hbond_distance_DA
_geom_hbond_angle_DHA
_geom_hbond_site_symmetry_A
N3 H3A I5 0.89 2.75 3.634(3) 176.2 .
N3 H3B I2 0.89 3.09 3.641(3) 121.6 .
N1 H1A I5 0.89 2.82 3.675(3) 162.7 1_655
N1 H1B I7 0.89 2.99 3.620(3) 129.3 1_655
N1 H1C I3 0.89 2.82 3.676(3) 161.7 1_655
N3 H3C I3 0.89 2.75 3.631(3) 173.1 1_655
N3 H3B I1 0.89 3.14 3.618(3) 116.0 1_655
N2 H2C I8 0.91 2.70 3.595(3) 167.8 2_665
N3 H3B I2 0.89 3.18 3.643(3) 115.0 2_666
N4 H4C I4 0.91 2.79 3.690(3) 169.6 1_565
